data_4318843
loop_
_publ_author_name
'Daniel R. Evans'
'Mingsheng Huang'
'James C. Fettinger'
'Tracie L. Williams'

_publ_contact_author_email de44@umail.umd.edu
_publ_contact_author_fax +1-301-314-9121
_publ_contact_author_name 'Prof Daniel R. Evans'
_publ_contact_author_phone +1-301-405-8436
_publ_section_title
;
 Synthesis and Characterization of Diametrically Substituted
 Tetra-O-n-butylcalix[4]arene Ligands and Their Chelated Complexes of
 Titanium, Molybdenum, and Palladium
;
_journal_name_full 'Inorganic Chemistry'
_journal_page_first 5986
_journal_page_last 6000
_journal_paper_doi 10.1021/ic020446b
_journal_volume 41
_journal_year 2002
_chemical_formula_sum 'C44 H52 Br4 O4'
_chemical_formula_weight 964.50
_chemical_name_common 'Br4-nBu4Clx, 4'
_chemical_name_systematic
;
  ?
;
_space_group_IT_number 2
_symmetry_cell_setting triclinic
_symmetry_space_group_name_Hall '-P 1'
_symmetry_space_group_name_H-M 'P -1'
_atom_sites_solution_hydrogens geom
_atom_sites_solution_primary direct
_atom_sites_solution_secondary difmap
_audit_creation_method SHELXL-97
_cell_angle_alpha 102.216(2)
_cell_angle_beta 91.643(2)
_cell_angle_gamma 93.967(2)
_cell_formula_units_Z 4
_cell_length_a 12.2828(12)
_cell_length_b 19.0305(18)
_cell_length_c 19.1949(18)
_cell_measurement_temperature 223(2)
_cell_volume 4370.3(7)
_computing_structure_refinement 'SHELXL-97 (Sheldrick, 1997)'
_computing_structure_solution 'SHELXS-97 (Sheldrick, 1990)'
_diffrn_ambient_temperature 223(2)
_diffrn_measured_fraction_theta_full 0.999
_diffrn_measured_fraction_theta_max 0.999
_diffrn_radiation_monochromator graphite
_diffrn_radiation_source 'fine-focus sealed tube'
_diffrn_radiation_type MoK\a
_diffrn_radiation_wavelength 0.71073
_diffrn_reflns_av_R_equivalents 0.0340
_diffrn_reflns_av_sigmaI/netI 0.0300
_diffrn_reflns_limit_h_max 14
_diffrn_reflns_limit_h_min -14
_diffrn_reflns_limit_k_max 22
_diffrn_reflns_limit_k_min -22
_diffrn_reflns_limit_l_max 22
_diffrn_reflns_limit_l_min -22
_diffrn_reflns_number 64985
_diffrn_reflns_theta_full 25.00
_diffrn_reflns_theta_max 25.00
_diffrn_reflns_theta_min 1.92
_exptl_absorpt_coefficient_mu 3.722
_exptl_absorpt_correction_T_max 0.3175
_exptl_absorpt_correction_T_min 0.2852
_exptl_absorpt_correction_type SADABS
_exptl_crystal_colour Yellow
_exptl_crystal_density_diffrn 1.466
_exptl_crystal_density_method 'not measured'
_exptl_crystal_description Block
_exptl_crystal_F_000 1952
_exptl_crystal_size_max 0.45
_exptl_crystal_size_mid 0.45
_exptl_crystal_size_min 0.40
_refine_diff_density_max 0.687
_refine_diff_density_min -0.657
_refine_diff_density_rms 0.063
_refine_ls_extinction_method none
_refine_ls_goodness_of_fit_ref 1.003
_refine_ls_hydrogen_treatment mixed
_refine_ls_matrix_type full
_refine_ls_number_parameters 940
_refine_ls_number_reflns 15375
_refine_ls_number_restraints 3
_refine_ls_restrained_S_all 1.006
_refine_ls_R_factor_all 0.0697
_refine_ls_R_factor_gt 0.0419
_refine_ls_shift/su_max 0.001
_refine_ls_shift/su_mean 0.000
_refine_ls_structure_factor_coef Fsqd
_refine_ls_weighting_details 'calc w=1/[\s^2^(Fo^2^)+(0.0479P)^2^+5.5924P] where P=(Fo^2^+2Fc^2^)/3'
_refine_ls_weighting_scheme calc
_refine_ls_wR_factor_gt 0.0960
_refine_ls_wR_factor_ref 0.1104
_reflns_number_gt 10820
_reflns_number_total 15375
_reflns_threshold_expression >2sigma(I)
_cod_data_source_file ic020446b_08.cif
_cod_data_source_block 4
_cod_database_code 4318843

loop_
_symmetry_equiv_pos_as_xyz
'x, y, z'
'-x, -y, -z'

loop_
_atom_site_label
_atom_site_type_symbol
_atom_site_fract_x
_atom_site_fract_y
_atom_site_fract_z
_atom_site_U_iso_or_equiv
_atom_site_adp_type
_atom_site_occupancy
_atom_site_symmetry_multiplicity
_atom_site_calc_flag
_atom_site_refinement_flags
_atom_site_disorder_assembly
_atom_site_disorder_group
Br5 Br -0.30963(4) 0.27504(3) 0.01469(3) 0.06721(15) Uani 1 1 d . . .
Br11 Br 0.15616(4) 0.52520(3) -0.01086(3) 0.07707(16) Uani 1 1 d . . .
Br17 Br -0.33144(4) 0.44669(3) 0.18603(3) 0.08124(17) Uani 1 1 d . . .
Br23 Br -0.50554(4) 0.11686(3) 0.28996(3) 0.07069(15) Uani 1 1 d . . .
C1 C -0.1894(3) 0.1315(2) 0.2224(2) 0.0436(9) Uani 1 1 d . . .
C2 C -0.1274(4) 0.0977(2) 0.1581(2) 0.0487(10) Uani 1 1 d . . .
H2A H -0.1685 0.0535 0.1320 0.058 Uiso 1 1 calc R . .
H2B H -0.0563 0.0849 0.1739 0.058 Uiso 1 1 calc R . .
C3 C -0.1110(3) 0.15070(19) 0.10936(19) 0.0406(9) Uani 1 1 d . . .
C4 C -0.2012(3) 0.1814(2) 0.0864(2) 0.0444(9) Uani 1 1 d . . .
H4 H -0.2718 0.1670 0.0983 0.053 Uiso 1 1 calc R . .
C5 C -0.1867(3) 0.2329(2) 0.0461(2) 0.0446(9) Uani 1 1 d . . .
C6 C -0.0849(3) 0.2560(2) 0.0292(2) 0.0448(9) Uani 1 1 d . . .
H6 H -0.0770 0.2923 0.0028 0.054 Uiso 1 1 calc R . .
C7 C 0.0064(3) 0.2263(2) 0.0507(2) 0.0422(9) Uani 1 1 d . . .
C8 C 0.1188(3) 0.2560(2) 0.0360(2) 0.0543(11) Uani 1 1 d . . .
H8A H 0.1286 0.2462 -0.0156 0.065 Uiso 1 1 calc R . .
H8B H 0.1747 0.2324 0.0581 0.065 Uiso 1 1 calc R . .
C9 C 0.1320(3) 0.3368(2) 0.0660(2) 0.0499(10) Uani 1 1 d . . .
C10 C 0.1362(3) 0.3862(2) 0.0214(2) 0.0532(11) Uani 1 1 d . . .
H10 H 0.1376 0.3697 -0.0283 0.064 Uiso 1 1 calc R . .
C11 C 0.1383(3) 0.4585(2) 0.0502(3) 0.0535(11) Uani 1 1 d . . .
C12 C 0.1278(3) 0.4843(2) 0.1222(3) 0.0563(11) Uani 1 1 d . . .
H12 H 0.1240 0.5339 0.1403 0.068 Uiso 1 1 calc R . .
C13 C 0.1230(3) 0.4365(2) 0.1679(2) 0.0501(10) Uani 1 1 d . . .
C14 C 0.0981(4) 0.4620(2) 0.2456(2) 0.0580(12) Uani 1 1 d . . .
H14A H 0.1035 0.5148 0.2578 0.070 Uiso 1 1 calc R . .
H14B H 0.1522 0.4454 0.2757 0.070 Uiso 1 1 calc R . .
C15 C -0.0159(3) 0.4336(2) 0.2607(2) 0.0469(10) Uani 1 1 d . . .
C16 C -0.1053(4) 0.4490(2) 0.2231(2) 0.0504(10) Uani 1 1 d . . .
H16 H -0.0963 0.4785 0.1898 0.061 Uiso 1 1 calc R . .
C17 C -0.2081(3) 0.4209(2) 0.2345(2) 0.0495(10) Uani 1 1 d . . .
C18 C -0.2238(3) 0.3741(2) 0.2800(2) 0.0468(10) Uani 1 1 d . . .
H18 H -0.2942 0.3534 0.2848 0.056 Uiso 1 1 calc R . .
C19 C -0.1356(3) 0.3581(2) 0.3183(2) 0.0448(9) Uani 1 1 d . . .
C20 C -0.1542(4) 0.3039(2) 0.3662(2) 0.0543(11) Uani 1 1 d . . .
H20A H -0.0845 0.2969 0.3889 0.065 Uiso 1 1 calc R . .
H20B H -0.2034 0.3227 0.4038 0.065 Uiso 1 1 calc R . .
C21 C -0.2033(3) 0.2328(2) 0.3225(2) 0.0453(10) Uani 1 1 d . . .
C22 C -0.3117(4) 0.2102(2) 0.3270(2) 0.0492(10) Uani 1 1 d . . .
H22 H -0.3547 0.2372 0.3610 0.059 Uiso 1 1 calc R . .
C23 C -0.3567(4) 0.1487(2) 0.2820(2) 0.0503(10) Uani 1 1 d . . .
C24 C -0.2981(4) 0.1100(2) 0.2290(2) 0.0501(10) Uani 1 1 d . . .
H24 H -0.3316 0.0691 0.1974 0.060 Uiso 1 1 calc R . .
C25 C -0.1419(3) 0.1909(2) 0.2714(2) 0.0437(9) Uani 1 1 d . A .
O25 O -0.0343(2) 0.21283(16) 0.26623(15) 0.0547(7) Uani 1 1 d . . .
O26 O 0.0562(2) 0.37560(16) 0.34965(15) 0.0582(8) Uani 1 1 d . . .
O27 O 0.1330(2) 0.31516(16) 0.18347(16) 0.0589(8) Uani 1 1 d . . .
O28 O 0.0822(2) 0.14190(14) 0.11177(14) 0.0490(7) Uani 1 1 d . . .
C26 C -0.0325(3) 0.3898(2) 0.3099(2) 0.0469(10) Uani 1 1 d . . .
C27 C 0.1324(3) 0.3635(2) 0.1392(2) 0.0488(10) Uani 1 1 d . . .
C28 C -0.0083(3) 0.1720(2) 0.0893(2) 0.0416(9) Uani 1 1 d . . .
C29 C 0.0451(10) 0.1658(7) 0.2856(6) 0.083(3) Uiso 0.57 1 d P A 1
H29A H 0.1040 0.1615 0.2519 0.100 Uiso 0.57 1 calc PR A 1
H29B H 0.0096 0.1175 0.2830 0.100 Uiso 0.57 1 calc PR A 1
C30 C 0.0927(10) 0.1972(6) 0.3620(6) 0.098(3) Uiso 0.57 1 d P A 1
H30A H 0.1209 0.2474 0.3657 0.118 Uiso 0.57 1 calc PR A 1
H30B H 0.0347 0.1969 0.3960 0.118 Uiso 0.57 1 calc PR A 1
C31 C 0.1853(13) 0.1532(9) 0.3813(9) 0.118(5) Uiso 0.57 1 d P A 1
H31A H 0.1924 0.1118 0.3419 0.142 Uiso 0.57 1 calc PR A 1
H31B H 0.2544 0.1833 0.3876 0.142 Uiso 0.57 1 calc PR A 1
C32 C 0.1682(17) 0.1317(12) 0.4360(12) 0.193(9) Uiso 0.57 1 d P A 1
H32A H 0.1624 0.1725 0.4752 0.290 Uiso 0.57 1 calc PR A 1
H32B H 0.2280 0.1043 0.4464 0.290 Uiso 0.57 1 calc PR A 1
H32C H 0.1006 0.1011 0.4296 0.290 Uiso 0.57 1 calc PR A 1
C29B C 0.0365(12) 0.1963(9) 0.3202(10) 0.086(4) Uiso 0.43 1 d P A 2
H29C H 0.0809 0.2405 0.3428 0.103 Uiso 0.43 1 calc PR A 2
H29D H -0.0090 0.1824 0.3570 0.103 Uiso 0.43 1 calc PR A 2
C30B C 0.1041(17) 0.1443(11) 0.2992(11) 0.130(7) Uiso 0.43 1 d P A 2
H30C H 0.1332 0.1511 0.2539 0.156 Uiso 0.43 1 calc PR A 2
H30D H 0.0598 0.0982 0.2890 0.156 Uiso 0.43 1 calc PR A 2
C31B C 0.2028(14) 0.1365(9) 0.3490(9) 0.090(5) Uiso 0.43 1 d P A 2
H31C H 0.2590 0.1108 0.3210 0.108 Uiso 0.43 1 calc PR A 2
H31D H 0.2351 0.1842 0.3734 0.108 Uiso 0.43 1 calc PR A 2
C32B C 0.1616(10) 0.0950(7) 0.4026(7) 0.062(3) Uiso 0.43 1 d P A 2
H32D H 0.2214 0.0904 0.4351 0.093 Uiso 0.43 1 calc PR A 2
H32E H 0.1318 0.0473 0.3780 0.093 Uiso 0.43 1 calc PR A 2
H32F H 0.1050 0.1203 0.4293 0.093 Uiso 0.43 1 calc PR A 2
C33 C 0.0771(5) 0.4279(3) 0.4159(3) 0.0914(18) Uani 1 1 d . . .
H33A H 0.0993 0.4750 0.4058 0.110 Uiso 1 1 calc R . .
H33B H 0.0099 0.4324 0.4424 0.110 Uiso 1 1 calc R . .
C34 C 0.1603(6) 0.4071(5) 0.4583(4) 0.134(3) Uani 1 1 d . . .
H34A H 0.2196 0.3892 0.4279 0.160 Uiso 1 1 calc R . .
H34B H 0.1307 0.3677 0.4795 0.160 Uiso 1 1 calc R . .
C35 C 0.2096(11) 0.4755(6) 0.5227(4) 0.200(6) Uani 1 1 d . . .
H35A H 0.2761 0.4993 0.5085 0.240 Uiso 1 1 calc R . .
H35B H 0.1555 0.5111 0.5354 0.240 Uiso 1 1 calc R . .
C36 C 0.2302(8) 0.4444(5) 0.5747(6) 0.178(4) Uani 1 1 d . . .
H36A H 0.2461 0.4808 0.6182 0.267 Uiso 1 1 calc R . .
H36B H 0.2928 0.4162 0.5641 0.267 Uiso 1 1 calc R . .
H36C H 0.1672 0.4130 0.5809 0.267 Uiso 1 1 calc R . .
C37 C 0.2333(5) 0.3173(4) 0.2248(4) 0.0973(19) Uani 1 1 d D . .
H37A H 0.2170 0.3027 0.2697 0.117 Uiso 1 1 calc R . .
H37B H 0.2667 0.3668 0.2366 0.117 Uiso 1 1 calc R . .
C38 C 0.3113(6) 0.2696(5) 0.1865(8) 0.211(6) Uani 1 1 d D . .
H38A H 0.2941 0.2226 0.1984 0.253 Uiso 1 1 calc R . .
H38B H 0.2904 0.2636 0.1358 0.253 Uiso 1 1 calc R . .
C39 C 0.4124(10) 0.2786(6) 0.1902(8) 0.226(7) Uani 1 1 d D . .
H39A H 0.4342 0.2819 0.2404 0.271 Uiso 1 1 calc R . .
H39B H 0.4302 0.3265 0.1805 0.271 Uiso 1 1 calc R . .
C40 C 0.4856(7) 0.2314(6) 0.1490(5) 0.167(4) Uani 1 1 d D . .
H40A H 0.5601 0.2457 0.1672 0.250 Uiso 1 1 calc R . .
H40B H 0.4791 0.2349 0.0994 0.250 Uiso 1 1 calc R . .
H40C H 0.4665 0.1821 0.1529 0.250 Uiso 1 1 calc R . .
C41 C 0.1072(4) 0.0768(2) 0.0642(2) 0.0549(11) Uani 1 1 d . . .
H41A H 0.1174 0.0857 0.0162 0.066 Uiso 1 1 calc R . .
H41B H 0.0467 0.0397 0.0613 0.066 Uiso 1 1 calc R . .
C42 C 0.2089(4) 0.0517(3) 0.0915(3) 0.0638(12) Uani 1 1 d . . .
H42A H 0.1983 0.0447 0.1401 0.077 Uiso 1 1 calc R . .
H42B H 0.2686 0.0893 0.0940 0.077 Uiso 1 1 calc R . .
C43 C 0.2414(5) -0.0175(3) 0.0459(3) 0.0806(16) Uani 1 1 d . . .
H43A H 0.2470 -0.0113 -0.0034 0.097 Uiso 1 1 calc R . .
H43B H 0.1838 -0.0557 0.0461 0.097 Uiso 1 1 calc R . .
C44 C 0.3489(6) -0.0410(4) 0.0703(4) 0.121(3) Uani 1 1 d . . .
H44A H 0.4066 -0.0037 0.0700 0.181 Uiso 1 1 calc R . .
H44B H 0.3657 -0.0853 0.0383 0.181 Uiso 1 1 calc R . .
H44C H 0.3431 -0.0493 0.1183 0.181 Uiso 1 1 calc R . .
Br55 Br 0.87538(4) 0.15599(3) 0.49263(3) 0.06773(15) Uani 1 1 d . . .
Br61 Br 1.03082(4) 0.09416(3) 0.84544(3) 0.07719(17) Uani 1 1 d . . .
Br67 Br 0.95120(4) 0.35161(3) 0.59961(3) 0.07709(16) Uani 1 1 d . . .
Br73 Br 0.49646(5) 0.38966(3) 0.38102(2) 0.07267(16) Uani 1 1 d . . .
C51 C 0.4554(3) 0.2497(2) 0.51862(19) 0.0391(9) Uani 1 1 d . . .
C52 C 0.4439(3) 0.1687(2) 0.5127(2) 0.0429(9) Uani 1 1 d . . .
H52A H 0.3831 0.1562 0.5409 0.051 Uiso 1 1 calc R . .
H52B H 0.4276 0.1443 0.4628 0.051 Uiso 1 1 calc R . .
C53 C 0.5481(3) 0.14311(18) 0.53930(19) 0.0376(8) Uani 1 1 d . . .
C54 C 0.6464(3) 0.1581(2) 0.5098(2) 0.0425(9) Uani 1 1 d . . .
H54 H 0.6477 0.1828 0.4722 0.051 Uiso 1 1 calc R . .
C55 C 0.7420(3) 0.1372(2) 0.5353(2) 0.0431(9) Uani 1 1 d . . .
C56 C 0.7434(3) 0.1029(2) 0.5917(2) 0.0422(9) Uani 1 1 d . . .
H56 H 0.8098 0.0896 0.6088 0.051 Uiso 1 1 calc R . .
C57 C 0.6462(3) 0.08792(18) 0.62317(19) 0.0376(8) Uani 1 1 d . . .
C58 C 0.6514(3) 0.05652(19) 0.68988(19) 0.0411(9) Uani 1 1 d . . .
H58A H 0.5783 0.0532 0.7087 0.049 Uiso 1 1 calc R . .
H58B H 0.6762 0.0078 0.6776 0.049 Uiso 1 1 calc R . .
C59 C 0.7289(3) 0.10338(19) 0.74633(19) 0.0381(9) Uani 1 1 d . . .
C60 C 0.8269(3) 0.0802(2) 0.7667(2) 0.0467(10) Uani 1 1 d . . .
H60 H 0.8443 0.0327 0.7485 0.056 Uiso 1 1 calc R . .
C61 C 0.8988(3) 0.1271(2) 0.8136(2) 0.0485(10) Uani 1 1 d . . .
C62 C 0.8798(3) 0.1986(2) 0.8374(2) 0.0433(9) Uani 1 1 d . . .
H62 H 0.9322 0.2302 0.8672 0.052 Uiso 1 1 calc R . .
C63 C 0.7830(3) 0.22360(19) 0.81710(19) 0.0381(8) Uani 1 1 d . . .
C64 C 0.7658(3) 0.3035(2) 0.8355(2) 0.0439(9) Uani 1 1 d . . .
H64A H 0.8272 0.3293 0.8664 0.053 Uiso 1 1 calc R . .
H64B H 0.6990 0.3109 0.8619 0.053 Uiso 1 1 calc R . .
C65 C 0.7568(3) 0.33418(19) 0.76885(19) 0.0395(9) Uani 1 1 d . . .
C66 C 0.8414(3) 0.3280(2) 0.7218(2) 0.0434(9) Uani 1 1 d . . .
H66 H 0.9049 0.3065 0.7320 0.052 Uiso 1 1 calc R . .
C67 C 0.8314(3) 0.3535(2) 0.6603(2) 0.0471(10) Uani 1 1 d . . .
C68 C 0.7380(3) 0.3826(2) 0.6425(2) 0.0460(10) Uani 1 1 d . . .
H68 H 0.7327 0.3985 0.5994 0.055 Uiso 1 1 calc R . .
C69 C 0.6515(3) 0.38884(19) 0.6877(2) 0.0405(9) Uani 1 1 d . . .
C70 C 0.5445(3) 0.4143(2) 0.6643(2) 0.0462(10) Uani 1 1 d . . .
H70A H 0.4892 0.4097 0.6992 0.055 Uiso 1 1 calc R . .
H70B H 0.5549 0.4652 0.6617 0.055 Uiso 1 1 calc R . .
C71 C 0.5063(3) 0.3692(2) 0.5919(2) 0.0432(9) Uani 1 1 d . . .
C72 C 0.5145(4) 0.3962(2) 0.5305(2) 0.0493(10) Uani 1 1 d . . .
H72 H 0.5375 0.4450 0.5335 0.059 Uiso 1 1 calc R . .
C73 C 0.4885(3) 0.3510(2) 0.4647(2) 0.0479(10) Uani 1 1 d . . .
C74 C 0.4614(3) 0.2788(2) 0.4582(2) 0.0424(9) Uani 1 1 d . . .
H74 H 0.4468 0.2490 0.4128 0.051 Uiso 1 1 calc R . .
C75 C 0.4715(3) 0.2967(2) 0.58549(19) 0.0394(9) Uani 1 1 d . . .
O75 O 0.4628(2) 0.27028(14) 0.64635(13) 0.0462(6) Uani 1 1 d . . .
O76 O 0.5786(2) 0.37106(13) 0.79810(13) 0.0410(6) Uani 1 1 d . . .
O77 O 0.6073(2) 0.19640(14) 0.75623(13) 0.0440(6) Uani 1 1 d . . .
O78 O 0.4518(2) 0.09104(13) 0.62500(13) 0.0405(6) Uani 1 1 d . . .
C76 C 0.6632(3) 0.36564(18) 0.75197(19) 0.0359(8) Uani 1 1 d . . .
C77 C 0.7058(3) 0.1743(2) 0.77509(19) 0.0376(8) Uani 1 1 d . . .
C78 C 0.5492(3) 0.10638(18) 0.59541(18) 0.0358(8) Uani 1 1 d . . .
C79 C 0.3535(4) 0.2509(3) 0.6642(2) 0.0607(12) Uani 1 1 d . . .
H79A H 0.3539 0.2077 0.6844 0.073 Uiso 1 1 calc R . .
H79B H 0.3065 0.2390 0.6206 0.073 Uiso 1 1 calc R . .
C80 C 0.3070(4) 0.3090(3) 0.7160(2) 0.0639(12) Uani 1 1 d . . .
H80A H 0.2985 0.3503 0.6938 0.077 Uiso 1 1 calc R . .
H80B H 0.3582 0.3249 0.7574 0.077 Uiso 1 1 calc R . .
C81 C 0.1955(4) 0.2850(3) 0.7416(3) 0.0789(15) Uani 1 1 d . . .
H81A H 0.1436 0.2708 0.7004 0.095 Uiso 1 1 calc R . .
H81B H 0.2034 0.2426 0.7622 0.095 Uiso 1 1 calc R . .
C82 C 0.1503(5) 0.3423(4) 0.7955(4) 0.124(3) Uani 1 1 d . . .
H82A H 0.2052 0.3613 0.8334 0.186 Uiso 1 1 calc R . .
H82B H 0.0866 0.3222 0.8153 0.186 Uiso 1 1 calc R . .
H82C H 0.1296 0.3808 0.7730 0.186 Uiso 1 1 calc R . .
C83 C 0.5758(4) 0.4404(2) 0.8454(2) 0.0496(10) Uani 1 1 d . . .
H83A H 0.5618 0.4772 0.8182 0.059 Uiso 1 1 calc R . .
H83B H 0.6459 0.4540 0.8722 0.059 Uiso 1 1 calc R . .
C84 C 0.4853(3) 0.4345(2) 0.8959(2) 0.0522(11) Uani 1 1 d . . .
H84A H 0.4708 0.4832 0.9211 0.063 Uiso 1 1 calc R . .
H84B H 0.4186 0.4129 0.8680 0.063 Uiso 1 1 calc R . .
C85 C 0.5099(4) 0.3904(2) 0.9502(2) 0.0554(11) Uani 1 1 d . . .
H85A H 0.5709 0.4153 0.9819 0.066 Uiso 1 1 calc R . .
H85B H 0.5336 0.3439 0.9251 0.066 Uiso 1 1 calc R . .
C86 C 0.4150(4) 0.3763(3) 0.9952(3) 0.0817(16) Uani 1 1 d . . .
H86A H 0.3865 0.4217 1.0170 0.123 Uiso 1 1 calc R . .
H86B H 0.4396 0.3527 1.0322 0.123 Uiso 1 1 calc R . .
H86C H 0.3579 0.3456 0.9653 0.123 Uiso 1 1 calc R . .
C87 C 0.5317(3) 0.2081(2) 0.8126(2) 0.0563(11) Uani 1 1 d . . .
H87A H 0.4829 0.2443 0.8041 0.068 Uiso 1 1 calc R . .
H87B H 0.5728 0.2277 0.8578 0.068 Uiso 1 1 calc R . .
C88 C 0.4649(4) 0.1424(3) 0.8193(3) 0.0638(12) Uani 1 1 d . . .
H88A H 0.5128 0.1062 0.8291 0.077 Uiso 1 1 calc R . .
H88B H 0.4236 0.1222 0.7742 0.077 Uiso 1 1 calc R . .
C89 C 0.3844(5) 0.1599(3) 0.8804(4) 0.0940(19) Uani 1 1 d . . .
H89A H 0.4250 0.1880 0.9231 0.113 Uiso 1 1 calc R . .
H89B H 0.3298 0.1901 0.8665 0.113 Uiso 1 1 calc R . .
C90 C 0.3297(6) 0.0990(5) 0.8981(5) 0.146(3) Uani 1 1 d . . .
H90A H 0.2825 0.0736 0.8580 0.219 Uiso 1 1 calc R . .
H90B H 0.2861 0.1142 0.9392 0.219 Uiso 1 1 calc R . .
H90C H 0.3828 0.0672 0.9093 0.219 Uiso 1 1 calc R . .
C91 C 0.4030(3) 0.0191(2) 0.5950(2) 0.0484(10) Uani 1 1 d . . .
H91A H 0.4525 -0.0169 0.6031 0.058 Uiso 1 1 calc R . .
H91B H 0.3894 0.0131 0.5434 0.058 Uiso 1 1 calc R . .
C92 C 0.2977(4) 0.0090(3) 0.6303(2) 0.0632(13) Uani 1 1 d . . .
H92A H 0.3103 0.0249 0.6821 0.076 Uiso 1 1 calc R . .
H92B H 0.2737 -0.0425 0.6201 0.076 Uiso 1 1 calc R . .
C93 C 0.2077(4) 0.0500(3) 0.6062(4) 0.0891(18) Uani 1 1 d . . .
H93A H 0.1949 0.0337 0.5545 0.107 Uiso 1 1 calc R . .
H93B H 0.2323 0.1014 0.6158 0.107 Uiso 1 1 calc R . .
C94 C 0.1006(6) 0.0413(5) 0.6418(5) 0.157(4) Uani 1 1 d . . .
H94A H 0.1114 0.0594 0.6929 0.236 Uiso 1 1 calc R . .
H94B H 0.0750 -0.0094 0.6323 0.236 Uiso 1 1 calc R . .
H94C H 0.0467 0.0682 0.6231 0.236 Uiso 1 1 calc R . .

loop_
_atom_site_aniso_label
_atom_site_aniso_U_11
_atom_site_aniso_U_22
_atom_site_aniso_U_33
_atom_site_aniso_U_23
_atom_site_aniso_U_13
_atom_site_aniso_U_12
Br5 0.0595(3) 0.0853(4) 0.0700(3) 0.0398(3) 0.0060(2) 0.0241(3)
Br11 0.0745(3) 0.0741(4) 0.0918(4) 0.0433(3) 0.0046(3) -0.0094(3)
Br17 0.0684(3) 0.0922(4) 0.0972(4) 0.0460(3) -0.0003(3) 0.0262(3)
Br23 0.0657(3) 0.0656(3) 0.0837(4) 0.0247(3) 0.0215(3) -0.0085(2)
C1 0.058(3) 0.034(2) 0.044(2) 0.0187(18) 0.0093(19) 0.0103(19)
C2 0.061(3) 0.034(2) 0.054(2) 0.0138(19) 0.009(2) 0.0096(19)
C3 0.052(2) 0.033(2) 0.038(2) 0.0078(16) 0.0073(18) 0.0094(17)
C4 0.048(2) 0.041(2) 0.044(2) 0.0080(18) 0.0090(18) 0.0044(18)
C5 0.048(2) 0.046(2) 0.042(2) 0.0114(18) 0.0058(18) 0.0117(19)
C6 0.058(3) 0.042(2) 0.036(2) 0.0102(18) 0.0076(19) 0.0056(19)
C7 0.049(2) 0.040(2) 0.037(2) 0.0034(17) 0.0136(17) 0.0060(18)
C8 0.053(3) 0.052(3) 0.057(3) 0.007(2) 0.020(2) 0.003(2)
C9 0.035(2) 0.055(3) 0.061(3) 0.013(2) 0.0136(19) 0.0020(18)
C10 0.037(2) 0.065(3) 0.057(3) 0.014(2) 0.0085(19) -0.005(2)
C11 0.040(2) 0.051(3) 0.073(3) 0.024(2) 0.003(2) -0.0082(19)
C12 0.046(2) 0.043(2) 0.076(3) 0.011(2) 0.002(2) -0.0117(19)
C13 0.037(2) 0.048(3) 0.061(3) 0.008(2) 0.0008(19) -0.0126(18)
C14 0.062(3) 0.045(3) 0.060(3) 0.002(2) -0.003(2) -0.014(2)
C15 0.059(3) 0.033(2) 0.043(2) -0.0013(18) 0.001(2) -0.0026(19)
C16 0.068(3) 0.034(2) 0.049(2) 0.0097(19) 0.006(2) 0.005(2)
C17 0.053(3) 0.046(2) 0.051(2) 0.011(2) 0.004(2) 0.013(2)
C18 0.048(2) 0.045(2) 0.047(2) 0.0068(19) 0.0055(19) 0.0050(19)
C19 0.055(3) 0.042(2) 0.037(2) 0.0051(18) 0.0017(18) 0.0030(19)
C20 0.066(3) 0.057(3) 0.040(2) 0.012(2) 0.005(2) 0.005(2)
C21 0.061(3) 0.045(2) 0.034(2) 0.0184(18) 0.0026(19) 0.008(2)
C22 0.063(3) 0.047(2) 0.043(2) 0.020(2) 0.014(2) 0.009(2)
C23 0.060(3) 0.048(3) 0.050(2) 0.025(2) 0.016(2) 0.003(2)
C24 0.066(3) 0.036(2) 0.051(2) 0.0188(19) 0.007(2) -0.002(2)
C25 0.051(2) 0.043(2) 0.045(2) 0.0246(19) 0.0036(19) 0.0093(19)
O25 0.0484(17) 0.0612(19) 0.0580(18) 0.0191(15) 0.0011(14) 0.0101(14)
O26 0.0615(19) 0.0583(19) 0.0490(17) 0.0018(14) -0.0146(14) -0.0002(15)
O27 0.0632(19) 0.0571(19) 0.0597(19) 0.0191(15) 0.0102(15) 0.0048(15)
O28 0.0505(16) 0.0430(16) 0.0524(17) 0.0035(13) 0.0029(13) 0.0165(13)
C26 0.056(3) 0.043(2) 0.036(2) -0.0034(18) -0.0033(19) 0.006(2)
C27 0.039(2) 0.049(3) 0.058(3) 0.015(2) 0.0085(19) -0.0041(18)
C28 0.046(2) 0.037(2) 0.040(2) 0.0006(17) 0.0033(17) 0.0105(18)
C33 0.096(4) 0.105(5) 0.057(3) -0.011(3) -0.027(3) -0.004(4)
C34 0.126(6) 0.172(8) 0.080(5) -0.010(5) -0.061(4) -0.003(5)
C35 0.300(14) 0.215(11) 0.077(5) -0.005(6) -0.093(7) 0.114(10)
C36 0.154(9) 0.150(9) 0.226(12) 0.027(8) 0.091(9) -0.010(7)
C37 0.081(4) 0.105(5) 0.115(5) 0.040(4) -0.009(4) 0.030(4)
C38 0.068(5) 0.137(8) 0.378(18) -0.054(9) -0.030(8) 0.021(5)
C39 0.188(12) 0.177(11) 0.290(16) -0.012(10) 0.139(12) -0.003(9)
C40 0.140(7) 0.236(11) 0.167(8) 0.108(8) 0.084(7) 0.072(7)
C41 0.059(3) 0.047(2) 0.058(3) 0.005(2) 0.008(2) 0.017(2)
C42 0.071(3) 0.061(3) 0.060(3) 0.007(2) 0.002(2) 0.028(2)
C43 0.097(4) 0.070(3) 0.077(4) 0.008(3) 0.011(3) 0.044(3)
C44 0.126(6) 0.133(6) 0.110(5) 0.014(4) 0.002(4) 0.086(5)
Br55 0.0528(3) 0.0815(3) 0.0706(3) 0.0225(3) 0.0158(2) -0.0070(2)
Br61 0.0682(3) 0.0846(4) 0.0807(4) 0.0144(3) -0.0149(3) 0.0367(3)
Br67 0.0688(3) 0.0834(4) 0.0800(4) 0.0190(3) 0.0308(3) -0.0038(3)
Br73 0.1204(4) 0.0605(3) 0.0463(3) 0.0256(2) 0.0119(3) 0.0240(3)
C51 0.038(2) 0.042(2) 0.039(2) 0.0107(18) 0.0015(16) 0.0077(17)
C52 0.051(2) 0.039(2) 0.038(2) 0.0081(17) -0.0026(18) -0.0001(18)
C53 0.049(2) 0.0250(18) 0.036(2) 0.0007(15) -0.0001(17) 0.0000(16)
C54 0.058(3) 0.034(2) 0.035(2) 0.0070(16) 0.0045(18) 0.0000(18)
C55 0.049(2) 0.039(2) 0.040(2) 0.0042(18) 0.0066(18) -0.0004(18)
C56 0.045(2) 0.035(2) 0.045(2) 0.0048(17) 0.0011(18) 0.0032(17)
C57 0.051(2) 0.0248(18) 0.035(2) 0.0027(15) 0.0009(17) 0.0001(16)
C58 0.052(2) 0.0283(19) 0.044(2) 0.0111(17) -0.0012(18) 0.0029(17)
C59 0.048(2) 0.033(2) 0.036(2) 0.0139(16) 0.0017(17) 0.0031(17)
C60 0.060(3) 0.038(2) 0.045(2) 0.0120(19) 0.004(2) 0.016(2)
C61 0.047(2) 0.054(3) 0.050(2) 0.019(2) 0.0006(19) 0.015(2)
C62 0.047(2) 0.046(2) 0.038(2) 0.0109(18) 0.0002(17) 0.0038(18)
C63 0.047(2) 0.036(2) 0.0320(19) 0.0076(16) 0.0030(17) 0.0088(17)
C64 0.052(2) 0.038(2) 0.038(2) 0.0023(17) -0.0040(18) 0.0057(18)
C65 0.049(2) 0.0259(19) 0.040(2) 0.0014(16) -0.0016(18) -0.0002(17)
C66 0.042(2) 0.036(2) 0.049(2) 0.0049(18) -0.0011(18) -0.0011(17)
C67 0.052(2) 0.037(2) 0.050(2) 0.0047(19) 0.0108(19) -0.0061(19)
C68 0.062(3) 0.034(2) 0.040(2) 0.0071(17) 0.002(2) -0.0054(19)
C69 0.054(2) 0.0247(19) 0.041(2) 0.0038(16) -0.0001(18) -0.0002(17)
C70 0.062(3) 0.034(2) 0.044(2) 0.0103(18) -0.0002(19) 0.0115(19)
C71 0.052(2) 0.037(2) 0.041(2) 0.0067(17) -0.0013(18) 0.0137(18)
C72 0.069(3) 0.033(2) 0.048(2) 0.0132(19) -0.001(2) 0.011(2)
C73 0.062(3) 0.048(3) 0.039(2) 0.0168(19) 0.0052(19) 0.019(2)
C74 0.049(2) 0.043(2) 0.035(2) 0.0059(17) -0.0009(17) 0.0117(18)
C75 0.044(2) 0.042(2) 0.035(2) 0.0127(17) -0.0006(16) 0.0118(17)
O75 0.0552(17) 0.0479(16) 0.0370(14) 0.0127(12) 0.0020(12) 0.0036(13)
O76 0.0527(16) 0.0326(14) 0.0361(14) 0.0016(11) 0.0045(12) 0.0089(12)
O77 0.0438(15) 0.0441(15) 0.0437(15) 0.0072(12) -0.0004(12) 0.0088(12)
O78 0.0449(15) 0.0329(14) 0.0417(14) 0.0050(11) 0.0064(12) -0.0048(11)
C76 0.046(2) 0.0234(18) 0.037(2) 0.0018(15) 0.0016(17) 0.0023(16)
C77 0.043(2) 0.038(2) 0.035(2) 0.0137(17) 0.0014(17) 0.0069(17)
C78 0.044(2) 0.0266(19) 0.035(2) 0.0024(15) 0.0043(16) -0.0002(16)
C79 0.070(3) 0.062(3) 0.050(3) 0.012(2) 0.009(2) -0.002(2)
C80 0.062(3) 0.071(3) 0.056(3) 0.004(2) 0.005(2) 0.008(2)
C81 0.066(3) 0.093(4) 0.072(3) 0.005(3) 0.011(3) 0.001(3)
C82 0.074(4) 0.162(7) 0.111(5) -0.027(5) 0.028(4) -0.001(4)
C83 0.068(3) 0.034(2) 0.043(2) -0.0008(18) 0.002(2) 0.012(2)
C84 0.053(3) 0.050(3) 0.049(2) -0.005(2) -0.003(2) 0.021(2)
C85 0.056(3) 0.059(3) 0.050(3) 0.001(2) 0.010(2) 0.020(2)
C86 0.079(4) 0.086(4) 0.079(4) 0.010(3) 0.030(3) 0.011(3)
C87 0.045(2) 0.058(3) 0.063(3) 0.005(2) 0.004(2) 0.012(2)
C88 0.067(3) 0.064(3) 0.066(3) 0.022(2) 0.013(2) 0.016(2)
C89 0.081(4) 0.086(4) 0.121(5) 0.028(4) 0.045(4) 0.015(3)
C90 0.106(6) 0.156(8) 0.206(9) 0.090(7) 0.075(6) 0.037(5)
C91 0.055(3) 0.036(2) 0.050(2) 0.0045(18) -0.001(2) -0.0090(19)
C92 0.071(3) 0.060(3) 0.054(3) 0.010(2) 0.003(2) -0.025(2)
C93 0.056(3) 0.074(4) 0.131(5) 0.008(4) 0.022(3) -0.006(3)
C94 0.080(5) 0.163(8) 0.200(9) -0.023(7) 0.057(5) -0.020(5)

loop_
_atom_type_symbol
_atom_type_description
_atom_type_scat_dispersion_real
_atom_type_scat_dispersion_imag
_atom_type_scat_source
C C 0.0033 0.0016 'International Tables Vol C Tables 4.2.6.8 and 6.1.1.4'
H H 0.0000 0.0000 'International Tables Vol C Tables 4.2.6.8 and 6.1.1.4'
O O 0.0106 0.0060 'International Tables Vol C Tables 4.2.6.8 and 6.1.1.4'
Br Br -0.2901 2.4595 'International Tables Vol C Tables 4.2.6.8 and 6.1.1.4'

loop_
_geom_angle_atom_site_label_1
_geom_angle_atom_site_label_2
_geom_angle_atom_site_label_3
_geom_angle
_geom_angle_site_symmetry_1
_geom_angle_site_symmetry_3
_geom_angle_publ_flag
C24 C1 C25 118.5(4) . . ?
C24 C1 C2 121.1(4) . . ?
C25 C1 C2 120.0(4) . . ?
C1 C2 C3 109.7(3) . . ?
C1 C2 H2A 109.7 . . ?
C3 C2 H2A 109.7 . . ?
C1 C2 H2B 109.7 . . ?
C3 C2 H2B 109.7 . . ?
H2A C2 H2B 108.2 . . ?
C28 C3 C4 118.5(3) . . ?
C28 C3 C2 122.3(3) . . ?
C4 C3 C2 119.1(3) . . ?
C5 C4 C3 119.7(4) . . ?
C5 C4 H4 120.2 . . ?
C3 C4 H4 120.2 . . ?
C6 C5 C4 121.5(4) . . ?
C6 C5 Br5 118.6(3) . . ?
C4 C5 Br5 119.8(3) . . ?
C5 C6 C7 120.2(4) . . ?
C5 C6 H6 119.9 . . ?
C7 C6 H6 119.9 . . ?
C6 C7 C28 118.4(3) . . ?
C6 C7 C8 119.5(4) . . ?
C28 C7 C8 122.0(4) . . ?
C7 C8 C9 109.8(3) . . ?
C7 C8 H8A 109.7 . . ?
C9 C8 H8A 109.7 . . ?
C7 C8 H8B 109.7 . . ?
C9 C8 H8B 109.7 . . ?
H8A C8 H8B 108.2 . . ?
C27 C9 C10 118.2(4) . . ?
C27 C9 C8 120.2(4) . . ?
C10 C9 C8 121.5(4) . . ?
C11 C10 C9 119.9(4) . . ?
C11 C10 H10 120.1 . . ?
C9 C10 H10 120.1 . . ?
C10 C11 C12 121.6(4) . . ?
C10 C11 Br11 119.2(4) . . ?
C12 C11 Br11 119.2(3) . . ?
C11 C12 C13 119.6(4) . . ?
C11 C12 H12 120.2 . . ?
C13 C12 H12 120.2 . . ?
C12 C13 C27 118.4(4) . . ?
C12 C13 C14 120.7(4) . . ?
C27 C13 C14 120.7(4) . . ?
C13 C14 C15 111.3(3) . . ?
C13 C14 H14A 109.4 . . ?
C15 C14 H14A 109.4 . . ?
C13 C14 H14B 109.4 . . ?
C15 C14 H14B 109.4 . . ?
H14A C14 H14B 108.0 . . ?
C16 C15 C26 118.6(4) . . ?
C16 C15 C14 119.6(4) . . ?
C26 C15 C14 121.8(4) . . ?
C17 C16 C15 119.7(4) . . ?
C17 C16 H16 120.2 . . ?
C15 C16 H16 120.2 . . ?
C16 C17 C18 121.7(4) . . ?
C16 C17 Br17 119.2(3) . . ?
C18 C17 Br17 119.1(3) . . ?
C19 C18 C17 119.5(4) . . ?
C19 C18 H18 120.2 . . ?
C17 C18 H18 120.2 . . ?
C18 C19 C26 118.7(4) . . ?
C18 C19 C20 118.7(4) . . ?
C26 C19 C20 122.5(4) . . ?
C21 C20 C19 109.9(3) . . ?
C21 C20 H20A 109.7 . . ?
C19 C20 H20A 109.7 . . ?
C21 C20 H20B 109.7 . . ?
C19 C20 H20B 109.7 . . ?
H20A C20 H20B 108.2 . . ?
C22 C21 C25 118.2(4) . . ?
C22 C21 C20 121.4(4) . . ?
C25 C21 C20 120.1(4) . . ?
C23 C22 C21 120.1(4) . . ?
C23 C22 H22 119.9 . . ?
C21 C22 H22 119.9 . . ?
C22 C23 C24 121.6(4) . . ?
C22 C23 Br23 119.9(3) . . ?
C24 C23 Br23 118.5(3) . . ?
C23 C24 C1 119.7(4) . . ?
C23 C24 H24 120.2 . . ?
C1 C24 H24 120.2 . . ?
O25 C25 C1 119.4(4) . . ?
O25 C25 C21 118.8(4) . . ?
C1 C25 C21 121.6(4) . . ?
C25 O25 C29B 113.5(7) . . ?
C25 O25 C29 115.7(5) . . ?
C29B O25 C29 32.1(6) . . ?
C26 O26 C33 112.9(4) . . ?
C27 O27 C37 115.1(4) . . ?
C28 O28 C41 113.5(3) . . ?
O26 C26 C19 119.2(4) . . ?
O26 C26 C15 119.2(4) . . ?
C19 C26 C15 121.6(4) . . ?
O27 C27 C9 118.3(4) . . ?
O27 C27 C13 119.9(4) . . ?
C9 C27 C13 121.6(4) . . ?
O28 C28 C3 119.1(3) . . ?
O28 C28 C7 119.3(3) . . ?
C3 C28 C7 121.5(3) . . ?
O25 C29 C30 109.6(11) . . ?
O25 C29 H29A 109.7 . . ?
C30 C29 H29A 109.7 . . ?
O25 C29 H29B 109.7 . . ?
C30 C29 H29B 109.7 . . ?
H29A C29 H29B 108.2 . . ?
C31 C30 C29 111.0(11) . . ?
C31 C30 H30A 109.4 . . ?
C29 C30 H30A 109.4 . . ?
C31 C30 H30B 109.4 . . ?
C29 C30 H30B 109.4 . . ?
H30A C30 H30B 108.0 . . ?
C32 C31 C30 111.8(17) . . ?
C32 C31 H31A 109.3 . . ?
C30 C31 H31A 109.3 . . ?
C32 C31 H31B 109.3 . . ?
C30 C31 H31B 109.3 . . ?
H31A C31 H31B 107.9 . . ?
C30B C29B O25 116.9(18) . . ?
C30B C29B H29C 108.1 . . ?
O25 C29B H29C 108.1 . . ?
C30B C29B H29D 108.1 . . ?
O25 C29B H29D 108.1 . . ?
H29C C29B H29D 107.3 . . ?
C29B C30B C31B 119.8(19) . . ?
C29B C30B H30C 107.4 . . ?
C31B C30B H30C 107.4 . . ?
C29B C30B H30D 107.4 . . ?
C31B C30B H30D 107.4 . . ?
H30C C30B H30D 106.9 . . ?
C32B C31B C30B 107.9(13) . . ?
C32B C31B H31C 110.1 . . ?
C30B C31B H31C 110.1 . . ?
C32B C31B H31D 110.1 . . ?
C30B C31B H31D 110.1 . . ?
H31C C31B H31D 108.4 . . ?
C31B C32B H32D 109.5 . . ?
C31B C32B H32E 109.5 . . ?
H32D C32B H32E 109.5 . . ?
C31B C32B H32F 109.5 . . ?
H32D C32B H32F 109.5 . . ?
H32E C32B H32F 109.5 . . ?
C34 C33 O26 111.0(5) . . ?
C34 C33 H33A 109.4 . . ?
O26 C33 H33A 109.4 . . ?
C34 C33 H33B 109.4 . . ?
O26 C33 H33B 109.4 . . ?
H33A C33 H33B 108.0 . . ?
C33 C34 C35 111.5(7) . . ?
C33 C34 H34A 109.3 . . ?
C35 C34 H34A 109.3 . . ?
C33 C34 H34B 109.3 . . ?
C35 C34 H34B 109.3 . . ?
H34A C34 H34B 108.0 . . ?
C36 C35 C34 102.8(10) . . ?
C36 C35 H35A 111.2 . . ?
C34 C35 H35A 111.2 . . ?
C36 C35 H35B 111.2 . . ?
C34 C35 H35B 111.2 . . ?
H35A C35 H35B 109.1 . . ?
C35 C36 H36A 109.5 . . ?
C35 C36 H36B 109.5 . . ?
H36A C36 H36B 109.5 . . ?
C35 C36 H36C 109.5 . . ?
H36A C36 H36C 109.5 . . ?
H36B C36 H36C 109.5 . . ?
O27 C37 C38 112.2(6) . . ?
O27 C37 H37A 109.2 . . ?
C38 C37 H37A 109.2 . . ?
O27 C37 H37B 109.2 . . ?
C38 C37 H37B 109.2 . . ?
H37A C37 H37B 107.9 . . ?
C39 C38 C37 127.7(10) . . ?
C39 C38 H38A 105.4 . . ?
C37 C38 H38A 105.4 . . ?
C39 C38 H38B 105.4 . . ?
C37 C38 H38B 105.4 . . ?
H38A C38 H38B 106.0 . . ?
C38 C39 C40 125.5(12) . . ?
C38 C39 H39A 105.9 . . ?
C40 C39 H39A 105.9 . . ?
C38 C39 H39B 105.9 . . ?
C40 C39 H39B 105.9 . . ?
H39A C39 H39B 106.3 . . ?
C39 C40 H40A 109.5 . . ?
C39 C40 H40B 109.5 . . ?
H40A C40 H40B 109.5 . . ?
C39 C40 H40C 109.5 . . ?
H40A C40 H40C 109.5 . . ?
H40B C40 H40C 109.5 . . ?
O28 C41 C42 108.7(4) . . ?
O28 C41 H41A 109.9 . . ?
C42 C41 H41A 109.9 . . ?
O28 C41 H41B 109.9 . . ?
C42 C41 H41B 109.9 . . ?
H41A C41 H41B 108.3 . . ?
C41 C42 C43 113.0(4) . . ?
C41 C42 H42A 109.0 . . ?
C43 C42 H42A 109.0 . . ?
C41 C42 H42B 109.0 . . ?
C43 C42 H42B 109.0 . . ?
H42A C42 H42B 107.8 . . ?
C42 C43 C44 113.6(5) . . ?
C42 C43 H43A 108.8 . . ?
C44 C43 H43A 108.8 . . ?
C42 C43 H43B 108.8 . . ?
C44 C43 H43B 108.8 . . ?
H43A C43 H43B 107.7 . . ?
C43 C44 H44A 109.5 . . ?
C43 C44 H44B 109.5 . . ?
H44A C44 H44B 109.5 . . ?
C43 C44 H44C 109.5 . . ?
H44A C44 H44C 109.5 . . ?
H44B C44 H44C 109.5 . . ?
C74 C51 C75 118.2(3) . . ?
C74 C51 C52 121.1(3) . . ?
C75 C51 C52 120.4(3) . . ?
C53 C52 C51 110.5(3) . . ?
C53 C52 H52A 109.6 . . ?
C51 C52 H52A 109.6 . . ?
C53 C52 H52B 109.6 . . ?
C51 C52 H52B 109.6 . . ?
H52A C52 H52B 108.1 . . ?
C54 C53 C78 118.3(3) . . ?
C54 C53 C52 120.0(3) . . ?
C78 C53 C52 121.7(3) . . ?
C55 C54 C53 120.3(3) . . ?
C55 C54 H54 119.8 . . ?
C53 C54 H54 119.8 . . ?
C54 C55 C56 121.4(4) . . ?
C54 C55 Br55 119.7(3) . . ?
C56 C55 Br55 118.9(3) . . ?
C55 C56 C57 119.7(4) . . ?
C55 C56 H56 120.2 . . ?
C57 C56 H56 120.2 . . ?
C78 C57 C56 118.8(3) . . ?
C78 C57 C58 122.5(3) . . ?
C56 C57 C58 118.6(3) . . ?
C59 C58 C57 110.5(3) . . ?
C59 C58 H58A 109.5 . . ?
C57 C58 H58A 109.5 . . ?
C59 C58 H58B 109.5 . . ?
C57 C58 H58B 109.5 . . ?
H58A C58 H58B 108.1 . . ?
C60 C59 C77 118.3(3) . . ?
C60 C59 C58 122.0(3) . . ?
C77 C59 C58 119.4(3) . . ?
C61 C60 C59 119.7(4) . . ?
C61 C60 H60 120.1 . . ?
C59 C60 H60 120.1 . . ?
C60 C61 C62 121.8(4) . . ?
C60 C61 Br61 119.9(3) . . ?
C62 C61 Br61 118.3(3) . . ?
C61 C62 C63 119.6(4) . . ?
C61 C62 H62 120.2 . . ?
C63 C62 H62 120.2 . . ?
C62 C63 C77 118.3(3) . . ?
C62 C63 C64 120.5(3) . . ?
C77 C63 C64 121.1(3) . . ?
C63 C64 C65 111.4(3) . . ?
C63 C64 H64A 109.3 . . ?
C65 C64 H64A 109.3 . . ?
C63 C64 H64B 109.3 . . ?
C65 C64 H64B 109.3 . . ?
H64A C64 H64B 108.0 . . ?
C66 C65 C76 118.9(3) . . ?
C66 C65 C64 119.6(3) . . ?
C76 C65 C64 121.4(3) . . ?
C67 C66 C65 119.5(4) . . ?
C67 C66 H66 120.2 . . ?
C65 C66 H66 120.2 . . ?
C66 C67 C68 121.7(4) . . ?
C66 C67 Br67 119.5(3) . . ?
C68 C67 Br67 118.7(3) . . ?
C67 C68 C69 120.3(4) . . ?
C67 C68 H68 119.9 . . ?
C69 C68 H68 119.9 . . ?
C68 C69 C76 118.1(4) . . ?
C68 C69 C70 119.9(3) . . ?
C76 C69 C70 121.8(3) . . ?
C71 C70 C69 109.4(3) . . ?
C71 C70 H70A 109.8 . . ?
C69 C70 H70A 109.8 . . ?
C71 C70 H70B 109.8 . . ?
C69 C70 H70B 109.8 . . ?
H70A C70 H70B 108.2 . . ?
C72 C71 C75 118.7(3) . . ?
C72 C71 C70 121.5(4) . . ?
C75 C71 C70 119.5(3) . . ?
C73 C72 C71 119.5(4) . . ?
C73 C72 H72 120.2 . . ?
C71 C72 H72 120.2 . . ?
C74 C73 C72 121.6(4) . . ?
C74 C73 Br73 119.4(3) . . ?
C72 C73 Br73 119.0(3) . . ?
C73 C74 C51 120.1(4) . . ?
C73 C74 H74 119.9 . . ?
C51 C74 H74 119.9 . . ?
O75 C75 C71 118.5(3) . . ?
O75 C75 C51 119.9(3) . . ?
C71 C75 C51 121.4(3) . . ?
C75 O75 C79 115.7(3) . . ?
C76 O76 C83 114.9(3) . . ?
C77 O77 C87 114.5(3) . . ?
C78 O78 C91 113.1(3) . . ?
O76 C76 C65 119.1(3) . . ?
O76 C76 C69 119.5(3) . . ?
C65 C76 C69 121.3(3) . . ?
O77 C77 C63 120.0(3) . . ?
O77 C77 C59 118.1(3) . . ?
C63 C77 C59 121.7(3) . . ?
O78 C78 C57 119.8(3) . . ?
O78 C78 C53 118.7(3) . . ?
C57 C78 C53 121.4(3) . . ?
O75 C79 C80 112.9(4) . . ?
O75 C79 H79A 109.0 . . ?
C80 C79 H79A 109.0 . . ?
O75 C79 H79B 109.0 . . ?
C80 C79 H79B 109.0 . . ?
H79A C79 H79B 107.8 . . ?
C79 C80 C81 112.6(4) . . ?
C79 C80 H80A 109.1 . . ?
C81 C80 H80A 109.1 . . ?
C79 C80 H80B 109.1 . . ?
C81 C80 H80B 109.1 . . ?
H80A C80 H80B 107.8 . . ?
C82 C81 C80 112.9(5) . . ?
C82 C81 H81A 109.0 . . ?
C80 C81 H81A 109.0 . . ?
C82 C81 H81B 109.0 . . ?
C80 C81 H81B 109.0 . . ?
H81A C81 H81B 107.8 . . ?
C81 C82 H82A 109.5 . . ?
C81 C82 H82B 109.5 . . ?
H82A C82 H82B 109.5 . . ?
C81 C82 H82C 109.5 . . ?
H82A C82 H82C 109.5 . . ?
H82B C82 H82C 109.5 . . ?
O76 C83 C84 107.6(3) . . ?
O76 C83 H83A 110.2 . . ?
C84 C83 H83A 110.2 . . ?
O76 C83 H83B 110.2 . . ?
C84 C83 H83B 110.2 . . ?
H83A C83 H83B 108.5 . . ?
C85 C84 C83 114.0(3) . . ?
C85 C84 H84A 108.8 . . ?
C83 C84 H84A 108.8 . . ?
C85 C84 H84B 108.8 . . ?
C83 C84 H84B 108.8 . . ?
H84A C84 H84B 107.6 . . ?
C84 C85 C86 114.6(4) . . ?
C84 C85 H85A 108.6 . . ?
C86 C85 H85A 108.6 . . ?
C84 C85 H85B 108.6 . . ?
C86 C85 H85B 108.6 . . ?
H85A C85 H85B 107.6 . . ?
C85 C86 H86A 109.5 . . ?
C85 C86 H86B 109.5 . . ?
H86A C86 H86B 109.5 . . ?
C85 C86 H86C 109.5 . . ?
H86A C86 H86C 109.5 . . ?
H86B C86 H86C 109.5 . . ?
O77 C87 C88 114.1(4) . . ?
O77 C87 H87A 108.7 . . ?
C88 C87 H87A 108.7 . . ?
O77 C87 H87B 108.7 . . ?
C88 C87 H87B 108.7 . . ?
H87A C87 H87B 107.6 . . ?
C87 C88 C89 110.8(4) . . ?
C87 C88 H88A 109.5 . . ?
C89 C88 H88A 109.5 . . ?
C87 C88 H88B 109.5 . . ?
C89 C88 H88B 109.5 . . ?
H88A C88 H88B 108.1 . . ?
C90 C89 C88 114.6(6) . . ?
C90 C89 H89A 108.6 . . ?
C88 C89 H89A 108.6 . . ?
C90 C89 H89B 108.6 . . ?
C88 C89 H89B 108.6 . . ?
H89A C89 H89B 107.6 . . ?
C89 C90 H90A 109.5 . . ?
C89 C90 H90B 109.5 . . ?
H90A C90 H90B 109.5 . . ?
C89 C90 H90C 109.5 . . ?
H90A C90 H90C 109.5 . . ?
H90B C90 H90C 109.5 . . ?
O78 C91 C92 108.3(3) . . ?
O78 C91 H91A 110.0 . . ?
C92 C91 H91A 110.0 . . ?
O78 C91 H91B 110.0 . . ?
C92 C91 H91B 110.0 . . ?
H91A C91 H91B 108.4 . . ?
C91 C92 C93 113.3(4) . . ?
C91 C92 H92A 108.9 . . ?
C93 C92 H92A 108.9 . . ?
C91 C92 H92B 108.9 . . ?
C93 C92 H92B 108.9 . . ?
H92A C92 H92B 107.7 . . ?
C92 C93 C94 114.3(6) . . ?
C92 C93 H93A 108.7 . . ?
C94 C93 H93A 108.7 . . ?
C92 C93 H93B 108.7 . . ?
C94 C93 H93B 108.7 . . ?
H93A C93 H93B 107.6 . . ?
C93 C94 H94A 109.5 . . ?
C93 C94 H94B 109.5 . . ?
H94A C94 H94B 109.5 . . ?
C93 C94 H94C 109.5 . . ?
H94A C94 H94C 109.5 . . ?
H94B C94 H94C 109.5 . . ?

loop_
_geom_bond_atom_site_label_1
_geom_bond_atom_site_label_2
_geom_bond_distance
_geom_bond_site_symmetry_2
_geom_bond_publ_flag
Br5 C5 1.900(4) . ?
Br11 C11 1.908(4) . ?
Br17 C17 1.902(4) . ?
Br23 C23 1.906(4) . ?
C1 C24 1.386(6) . ?
C1 C25 1.390(6) . ?
C1 C2 1.517(5) . ?
C2 C3 1.522(5) . ?
C2 H2A 0.9800 . ?
C2 H2B 0.9800 . ?
C3 C28 1.389(5) . ?
C3 C4 1.390(5) . ?
C4 C5 1.377(5) . ?
C4 H4 0.9400 . ?
C5 C6 1.368(5) . ?
C6 C7 1.382(5) . ?
C6 H6 0.9400 . ?
C7 C28 1.397(5) . ?
C7 C8 1.513(5) . ?
C8 C9 1.519(6) . ?
C8 H8A 0.9800 . ?
C8 H8B 0.9800 . ?
C9 C27 1.389(6) . ?
C9 C10 1.399(6) . ?
C10 C11 1.368(6) . ?
C10 H10 0.9400 . ?
C11 C12 1.378(6) . ?
C12 C13 1.390(6) . ?
C12 H12 0.9400 . ?
C13 C27 1.395(6) . ?
C13 C14 1.516(6) . ?
C14 C15 1.523(6) . ?
C14 H14A 0.9800 . ?
C14 H14B 0.9800 . ?
C15 C16 1.380(6) . ?
C15 C26 1.396(6) . ?
C16 C17 1.379(6) . ?
C16 H16 0.9400 . ?
C17 C18 1.380(6) . ?
C18 C19 1.380(6) . ?
C18 H18 0.9400 . ?
C19 C26 1.393(6) . ?
C19 C20 1.530(5) . ?
C20 C21 1.510(6) . ?
C20 H20A 0.9800 . ?
C20 H20B 0.9800 . ?
C21 C22 1.381(6) . ?
C21 C25 1.399(6) . ?
C22 C23 1.370(6) . ?
C22 H22 0.9400 . ?
C23 C24 1.377(6) . ?
C24 H24 0.9400 . ?
C25 O25 1.371(5) . ?
O25 C29B 1.434(16) . ?
O25 C29 1.460(13) . ?
O26 C26 1.387(5) . ?
O26 C33 1.444(6) . ?
O27 C27 1.378(5) . ?
O27 C37 1.440(6) . ?
O28 C28 1.384(4) . ?
O28 C41 1.434(5) . ?
C29 C30 1.545(16) . ?
C29 H29A 0.9800 . ?
C29 H29B 0.9800 . ?
C30 C31 1.540(18) . ?
C30 H30A 0.9800 . ?
C30 H30B 0.9800 . ?
C31 C32 1.22(2) . ?
C31 H31A 0.9800 . ?
C31 H31B 0.9800 . ?
C32 H32A 0.9700 . ?
C32 H32B 0.9700 . ?
C32 H32C 0.9700 . ?
C29B C30B 1.34(2) . ?
C29B H29C 0.9800 . ?
C29B H29D 0.9800 . ?
C30B C31B 1.56(3) . ?
C30B H30C 0.9800 . ?
C30B H30D 0.9800 . ?
C31B C32B 1.50(2) . ?
C31B H31C 0.9800 . ?
C31B H31D 0.9800 . ?
C32B H32D 0.9700 . ?
C32B H32E 0.9700 . ?
C32B H32F 0.9700 . ?
C33 C34 1.416(8) . ?
C33 H33A 0.9800 . ?
C33 H33B 0.9800 . ?
C34 C35 1.660(11) . ?
C34 H34A 0.9800 . ?
C34 H34B 0.9800 . ?
C35 C36 1.291(12) . ?
C35 H35A 0.9800 . ?
C35 H35B 0.9800 . ?
C36 H36A 0.9700 . ?
C36 H36B 0.9700 . ?
C36 H36C 0.9700 . ?
C37 C38 1.470(10) . ?
C37 H37A 0.9800 . ?
C37 H37B 0.9800 . ?
C38 C39 1.239(11) . ?
C38 H38A 0.9800 . ?
C38 H38B 0.9800 . ?
C39 C40 1.447(10) . ?
C39 H39A 0.9800 . ?
C39 H39B 0.9800 . ?
C40 H40A 0.9700 . ?
C40 H40B 0.9700 . ?
C40 H40C 0.9700 . ?
C41 C42 1.489(6) . ?
C41 H41A 0.9800 . ?
C41 H41B 0.9800 . ?
C42 C43 1.505(6) . ?
C42 H42A 0.9800 . ?
C42 H42B 0.9800 . ?
C43 C44 1.516(8) . ?
C43 H43A 0.9800 . ?
C43 H43B 0.9800 . ?
C44 H44A 0.9700 . ?
C44 H44B 0.9700 . ?
C44 H44C 0.9700 . ?
Br55 C55 1.899(4) . ?
Br61 C61 1.909(4) . ?
Br67 C67 1.901(4) . ?
Br73 C73 1.906(4) . ?
C51 C74 1.388(5) . ?
C51 C75 1.400(5) . ?
C51 C52 1.519(5) . ?
C52 C53 1.513(5) . ?
C52 H52A 0.9800 . ?
C52 H52B 0.9800 . ?
C53 C54 1.384(5) . ?
C53 C78 1.403(5) . ?
C54 C55 1.375(5) . ?
C54 H54 0.9400 . ?
C55 C56 1.377(5) . ?
C56 C57 1.393(5) . ?
C56 H56 0.9400 . ?
C57 C78 1.388(5) . ?
C57 C58 1.525(5) . ?
C58 C59 1.513(5) . ?
C58 H58A 0.9800 . ?
C58 H58B 0.9800 . ?
C59 C60 1.383(5) . ?
C59 C77 1.398(5) . ?
C60 C61 1.375(6) . ?
C60 H60 0.9400 . ?
C61 C62 1.380(6) . ?
C62 C63 1.386(5) . ?
C62 H62 0.9400 . ?
C63 C77 1.394(5) . ?
C63 C64 1.517(5) . ?
C64 C65 1.518(5) . ?
C64 H64A 0.9800 . ?
C64 H64B 0.9800 . ?
C65 C66 1.392(5) . ?
C65 C76 1.393(5) . ?
C66 C67 1.372(6) . ?
C66 H66 0.9400 . ?
C67 C68 1.374(6) . ?
C68 C69 1.388(5) . ?
C68 H68 0.9400 . ?
C69 C76 1.402(5) . ?
C69 C70 1.520(5) . ?
C70 C71 1.513(5) . ?
C70 H70A 0.9800 . ?
C70 H70B 0.9800 . ?
C71 C72 1.387(5) . ?
C71 C75 1.394(5) . ?
C72 C73 1.384(6) . ?
C72 H72 0.9400 . ?
C73 C74 1.369(5) . ?
C74 H74 0.9400 . ?
C75 O75 1.370(4) . ?
O75 C79 1.437(5) . ?
O76 C76 1.380(4) . ?
O76 C83 1.438(4) . ?
O77 C77 1.372(4) . ?
O77 C87 1.436(5) . ?
O78 C78 1.379(4) . ?
O78 C91 1.448(4) . ?
C79 C80 1.481(6) . ?
C79 H79A 0.9800 . ?
C79 H79B 0.9800 . ?
C80 C81 1.541(6) . ?
C80 H80A 0.9800 . ?
C80 H80B 0.9800 . ?
C81 C82 1.486(8) . ?
C81 H81A 0.9800 . ?
C81 H81B 0.9800 . ?
C82 H82A 0.9700 . ?
C82 H82B 0.9700 . ?
C82 H82C 0.9700 . ?
C83 C84 1.509(6) . ?
C83 H83A 0.9800 . ?
C83 H83B 0.9800 . ?
C84 C85 1.506(6) . ?
C84 H84A 0.9800 . ?
C84 H84B 0.9800 . ?
C85 C86 1.514(6) . ?
C85 H85A 0.9800 . ?
C85 H85B 0.9800 . ?
C86 H86A 0.9700 . ?
C86 H86B 0.9700 . ?
C86 H86C 0.9700 . ?
C87 C88 1.478(6) . ?
C87 H87A 0.9800 . ?
C87 H87B 0.9800 . ?
C88 C89 1.553(7) . ?
C88 H88A 0.9800 . ?
C88 H88B 0.9800 . ?
C89 C90 1.408(9) . ?
C89 H89A 0.9800 . ?
C89 H89B 0.9800 . ?
C90 H90A 0.9700 . ?
C90 H90B 0.9700 . ?
C90 H90C 0.9700 . ?
C91 C92 1.497(6) . ?
C91 H91A 0.9800 . ?
C91 H91B 0.9800 . ?
C92 C93 1.513(7) . ?
C92 H92A 0.9800 . ?
C92 H92B 0.9800 . ?
C93 C94 1.515(8) . ?
C93 H93A 0.9800 . ?
C93 H93B 0.9800 . ?
C94 H94A 0.9700 . ?
C94 H94B 0.9700 . ?
C94 H94C 0.9700 . ?

loop_
_geom_torsion_atom_site_label_1
_geom_torsion_atom_site_label_2
_geom_torsion_atom_site_label_3
_geom_torsion_atom_site_label_4
_geom_torsion
_geom_torsion_site_symmetry_1
_geom_torsion_site_symmetry_2
_geom_torsion_site_symmetry_3
_geom_torsion_site_symmetry_4
_geom_torsion_publ_flag
C29 C30 C31 C32 -124.6(17) . . . . ?
C33 C34 C35 C36 144.8(9) . . . . ?
C37 C38 C39 C40 -177.2(11) . . . . ?
C41 C42 C43 C44 176.2(5) . . . . ?
C79 C80 C81 C82 177.9(5) . . . . ?
C83 C84 C85 C86 -172.9(4) . . . . ?
C87 C88 C89 C90 -170.5(6) . . . . ?
C91 C92 C93 C94 -179.3(5) . . . . ?
